data_7127892
loop_
_publ_author_name
'Crumbach, Merian'
'Ayhan, Ozan'
'Fritze, Lars'
'Sprenger, Jan A. P.'
'Zapf, Ludwig'
'Finze, Maik'
'Helten, Holger'

_publ_section_title
;
 BNB-doped phenalenyls - aromaticity switch upon one-electron reduction.
;
_journal_issue 19
_journal_name_full 'Chemical communications (Cambridge, England)'
_journal_page_first 2408
_journal_page_last 2411
_journal_paper_doi 10.1039/d0cc07671f
_journal_volume 57
_journal_year 2021
_chemical_formula_sum 'C43 H58.68 B2 N'
_chemical_formula_weight 611.21
_space_group_crystal_system monoclinic
_space_group_IT_number 14
_space_group_name_Hall '-P 2ybc'
_space_group_name_H-M_alt 'P 1 21/c 1'
_atom_sites_solution_hydrogens geom
_audit_creation_method SHELXL-2018/3
_audit_update_record
;
2020-08-17 deposited with the CCDC.	2021-01-27 downloaded from the CCDC.
;
_cell_angle_alpha 90
_cell_angle_beta 92.749(3)
_cell_angle_gamma 90
_cell_formula_units_Z 8
_cell_length_a 25.774(3)
_cell_length_b 17.2923(18)
_cell_length_c 17.0060(18)
_cell_measurement_reflns_used 1567
_cell_measurement_temperature 173(2)
_cell_measurement_theta_max 17.95
_cell_measurement_theta_min 2.27
_cell_volume 7570.7(14)
_computing_cell_refinement 'SAINT V8.38A (?, 2016)'
_computing_data_collection 'APEX2 ver. 2014.9 (Bruker AXS)'
_computing_data_reduction 'SAINT V8.38A (?, 2016)'
_computing_molecular_graphics 'Olex2 (Dolomanov et al., 2009)'
_computing_publication_material 'Olex2 (Dolomanov et al., 2009)'
_computing_structure_refinement 'SHELXL-2018/3 (Sheldrick, 2018)'
_computing_structure_solution 'SHELXT 2014/5 (Sheldrick, 2014)'
_diffrn_ambient_temperature 173(2)
_diffrn_measured_fraction_theta_full 0.998
_diffrn_measured_fraction_theta_max 0.998
_diffrn_measurement_device_type 'Bruker APEX CCD'
_diffrn_measurement_method '\w scans'
_diffrn_radiation_monochromator 'multilayer optics'
_diffrn_radiation_type MoK\a
_diffrn_radiation_wavelength 0.71073
_diffrn_reflns_av_R_equivalents 0.1480
_diffrn_reflns_av_unetI/netI 0.1382
_diffrn_reflns_Laue_measured_fraction_full 0.998
_diffrn_reflns_Laue_measured_fraction_max 0.998
_diffrn_reflns_limit_h_max 31
_diffrn_reflns_limit_h_min -31
_diffrn_reflns_limit_k_max 20
_diffrn_reflns_limit_k_min -20
_diffrn_reflns_limit_l_max 20
_diffrn_reflns_limit_l_min -20
_diffrn_reflns_number 63766
_diffrn_reflns_point_group_measured_fraction_full 0.998
_diffrn_reflns_point_group_measured_fraction_max 0.998
_diffrn_reflns_theta_full 25.371
_diffrn_reflns_theta_max 25.371
_diffrn_reflns_theta_min 0.791
_exptl_absorpt_coefficient_mu 0.060
_exptl_absorpt_correction_T_max 0.7452
_exptl_absorpt_correction_T_min 0.6487
_exptl_absorpt_correction_type multi-scan
_exptl_absorpt_process_details
;
SADABS-2008/1 (Bruker,2008) was used for absorption correction.
wR2(int) was 0.1636 before and 0.0771 after correction.
The Ratio of minimum to maximum transmission is 0.8705.
The \l/2 correction factor is 0.0015.
;
_exptl_crystal_colour colourless
_exptl_crystal_colour_primary colourless
_exptl_crystal_density_diffrn 1.072
_exptl_crystal_description plate
_exptl_crystal_F_000 2669
_exptl_crystal_size_max 0.22
_exptl_crystal_size_mid 0.17
_exptl_crystal_size_min 0.07
_refine_diff_density_max 0.386
_refine_diff_density_min -0.291
_refine_diff_density_rms 0.054
_refine_ls_extinction_method none
_refine_ls_goodness_of_fit_ref 1.022
_refine_ls_hydrogen_treatment constr
_refine_ls_matrix_type full
_refine_ls_number_parameters 957
_refine_ls_number_reflns 13877
_refine_ls_number_restraints 489
_refine_ls_restrained_S_all 1.021
_refine_ls_R_factor_all 0.1529
_refine_ls_R_factor_gt 0.0694
_refine_ls_shift/su_max 0.001
_refine_ls_shift/su_mean 0.000
_refine_ls_structure_factor_coef Fsqd
_refine_ls_weighting_details 'w=1/[\s^2^(Fo^2^)+(0.0548P)^2^+1.6117P] where P=(Fo^2^+2Fc^2^)/3'
_refine_ls_weighting_scheme calc
_refine_ls_wR_factor_gt 0.1473
_refine_ls_wR_factor_ref 0.1824
_reflns_Friedel_coverage 0.000
_reflns_number_gt 7180
_reflns_number_total 13877
_reflns_threshold_expression 'I > 2\s(I)'
_cod_data_source_file d0cc07671f2.cif
_cod_data_source_block m18_a19x
_cod_depositor_comments 'Adding full bibliography for 7127892--7127893.cif.'
_cod_original_sg_symbol_H-M 'P 21/c'
_cod_database_code 7127892
_shelx_shelxl_version_number 2018/3
_shelx_space_group_comment
;
The symmetry employed for this shelxl refinement is uniquely defined
by the following loop, which should always be used as a source of
symmetry information in preference to the above space-group names.
They are only intended as comments.
;

loop_
_space_group_symop_operation_xyz
'x, y, z'
'-x, y+1/2, -z+1/2'
'-x, -y, -z'
'x, -y-1/2, z-1/2'

loop_
_atom_site_label
_atom_site_type_symbol
_atom_site_fract_x
_atom_site_fract_y
_atom_site_fract_z
_atom_site_U_iso_or_equiv
_atom_site_adp_type
_atom_site_occupancy
_atom_site_site_symmetry_order
_atom_site_calc_flag
_atom_site_refinement_flags_posn
_atom_site_refinement_flags_adp
_atom_site_refinement_flags_occupancy
_atom_site_disorder_assembly
_atom_site_disorder_group
C1_1 C 0.37091(11) 0.81680(16) 0.50378(16) 0.0161(7) Uani 1 1 d . . . . .
N1_1 N 0.41978(9) 0.68690(13) 0.49212(14) 0.0196(6) Uani 1 1 d . . . . .
B1_1 B 0.37279(13) 0.7306(2) 0.47684(19) 0.0196(8) Uani 1 1 d . . . . .
C2_1 C 0.32640(11) 0.86111(18) 0.49173(18) 0.0230(7) Uani 1 1 d . . . . .
H2_1 H 0.296520 0.838274 0.466437 0.028 Uiso 1 1 calc R U . . .
B2_1 B 0.46456(13) 0.7215(2) 0.5333(2) 0.0229(9) Uani 1 1 d . . . . .
C3_1 C 0.32411(12) 0.93861(18) 0.51571(18) 0.0281(8) Uani 1 1 d . . . . .
H3_1 H 0.292733 0.966912 0.507336 0.034 Uiso 1 1 calc R U . . .
C4_1 C 0.36647(12) 0.97359(18) 0.55088(19) 0.0270(8) Uani 1 1 d . . . . .
H4_1 H 0.364500 1.026170 0.566634 0.032 Uiso 1 1 calc R U . . .
C5_1 C 0.41341(12) 0.93214(17) 0.56412(18) 0.0231(7) Uani 1 1 d . . . . .
C6_1 C 0.45778(12) 0.96623(19) 0.6008(2) 0.0330(9) Uani 1 1 d . . . . .
H6_1 H 0.457172 1.019329 0.615034 0.040 Uiso 1 1 calc R U . . .
C7_1 C 0.50193(13) 0.92354(19) 0.6162(2) 0.0369(9) Uani 1 1 d . . . . .
H7_1 H 0.531721 0.946969 0.641162 0.044 Uiso 1 1 calc R U . . .
C8_1 C 0.50297(12) 0.84584(18) 0.59519(18) 0.0268(8) Uani 1 1 d . . . . .
H8_1 H 0.533681 0.816996 0.607394 0.032 Uiso 1 1 calc R U . . .
C9_1 C 0.46114(11) 0.80849(17) 0.55715(17) 0.0188(7) Uani 1 1 d . . . . .
C10_1 C 0.41516(11) 0.85330(17) 0.54102(16) 0.0184(7) Uani 1 1 d . . . . .
C1_2 C 0.42055(13) 0.60500(19) 0.4628(2) 0.0351(7) Uani 0.799(8) 1 d D U P A 1
H1_2 H 0.384955 0.597463 0.437976 0.042 Uiso 0.799(8) 1 calc R U P A 1
C2_2 C 0.4547(3) 0.5896(4) 0.3989(5) 0.0395(14) Uani 0.799(8) 1 d D U P A 1
H2A_2 H 0.446573 0.538726 0.376110 0.059 Uiso 0.799(8) 1 calc R U P A 1
H2B_2 H 0.490940 0.590263 0.419315 0.059 Uiso 0.799(8) 1 calc R U P A 1
H2C_2 H 0.449694 0.629429 0.358258 0.059 Uiso 0.799(8) 1 calc R U P A 1
C3_2 C 0.4239(2) 0.5474(2) 0.5239(3) 0.0335(12) Uani 0.799(8) 1 d D U P A 1
H3A_2 H 0.417549 0.496123 0.500728 0.050 Uiso 0.799(8) 1 calc R U P A 1
H3B_2 H 0.397828 0.558076 0.562507 0.050 Uiso 0.799(8) 1 calc R U P A 1
H3C_2 H 0.458639 0.548607 0.549955 0.050 Uiso 0.799(8) 1 calc R U P A 1
C11_2 C 0.42055(13) 0.60500(19) 0.4628(2) 0.0351(7) Uani 0.201(8) 1 d . U P A 2
H11_2 H 0.390851 0.612543 0.423541 0.042 Uiso 0.201(8) 1 calc R U P A 2
C21_2 C 0.4667(11) 0.6021(19) 0.393(2) 0.034(2) Uani 0.201(8) 1 d . U P A 2
H21A_2 H 0.462791 0.554225 0.362741 0.052 Uiso 0.201(8) 1 calc R U P A 2
H21B_2 H 0.501358 0.603830 0.419421 0.052 Uiso 0.201(8) 1 calc R U P A 2
H21C_2 H 0.462137 0.646649 0.357965 0.052 Uiso 0.201(8) 1 calc R U P A 2
C31_2 C 0.3877(8) 0.5467(10) 0.5203(11) 0.0329(19) Uani 0.201(8) 1 d . U P A 2
H31A_2 H 0.401333 0.493931 0.516737 0.049 Uiso 0.201(8) 1 calc R U P A 2
H31B_2 H 0.350862 0.547070 0.503157 0.049 Uiso 0.201(8) 1 calc R U P A 2
H31C_2 H 0.391579 0.564614 0.574950 0.049 Uiso 0.201(8) 1 calc R U P A 2
C1_3 C 0.51755(11) 0.67935(17) 0.55977(19) 0.0225(7) Uani 1 1 d . . . . .
C2_3 C 0.56213(11) 0.68560(17) 0.51514(19) 0.0243(8) Uani 1 1 d . . . . .
C3_3 C 0.60993(12) 0.65828(18) 0.5460(2) 0.0335(9) Uani 1 1 d . . . . .
H3_3 H 0.639574 0.662982 0.515204 0.040 Uiso 1 1 calc R U . . .
C4_3 C 0.61563(12) 0.6245(2) 0.6199(2) 0.0409(10) Uani 1 1 d . . . . .
C5_3 C 0.57205(12) 0.61934(18) 0.6630(2) 0.0327(9) Uani 1 1 d . . . . .
H5_3 H 0.575187 0.596887 0.713998 0.039 Uiso 1 1 calc R U . . .
C6_3 C 0.52359(12) 0.64545(17) 0.6353(2) 0.0258(8) Uani 1 1 d . . . . .
C7_3 C 0.56011(12) 0.72597(18) 0.43516(19) 0.0265(8) Uani 1 1 d . . . . .
H7_3 H 0.522791 0.735234 0.419107 0.032 Uiso 1 1 calc R U . . .
C8_3 C 0.58413(14) 0.6772(2) 0.3706(2) 0.0436(10) Uani 1 1 d . . . . .
H8A_3 H 0.579383 0.703873 0.319886 0.065 Uiso 1 1 calc R U . . .
H8B_3 H 0.567003 0.626662 0.367364 0.065 Uiso 1 1 calc R U . . .
H8C_3 H 0.621302 0.670130 0.383360 0.065 Uiso 1 1 calc R U . . .
C9_3 C 0.58743(12) 0.80443(18) 0.4403(2) 0.0333(9) Uani 1 1 d . . . . .
H9A_3 H 0.588370 0.827039 0.387532 0.050 Uiso 1 1 calc R U . . .
H9B_3 H 0.622988 0.797525 0.462218 0.050 Uiso 1 1 calc R U . . .
H9C_3 H 0.568451 0.839002 0.474391 0.050 Uiso 1 1 calc R U . . .
C10_3 C 0.6667(3) 0.6063(5) 0.6698(6) 0.0316(14) Uani 0.530(9) 1 d . U P B 1
H10_3 H 0.665618 0.630932 0.722906 0.038 Uiso 0.530(9) 1 calc R U P B 1
C11_3 C 0.6705(5) 0.5186(7) 0.6781(6) 0.0348(19) Uani 0.530(9) 1 d . U P B 1
H11A_3 H 0.702308 0.505229 0.709075 0.052 Uiso 0.530(9) 1 calc R U P B 1
H11B_3 H 0.671485 0.495094 0.625766 0.052 Uiso 0.530(9) 1 calc R U P B 1
H11C_3 H 0.640275 0.499270 0.704770 0.052 Uiso 0.530(9) 1 calc R U P B 1
C12_3 C 0.7142(5) 0.6353(7) 0.6274(6) 0.0327(18) Uani 0.530(9) 1 d . U P B 1
H12A_3 H 0.745850 0.623170 0.659110 0.049 Uiso 0.530(9) 1 calc R U P B 1
H12B_3 H 0.711540 0.691327 0.619811 0.049 Uiso 0.530(9) 1 calc R U P B 1
H12C_3 H 0.715383 0.609763 0.576010 0.049 Uiso 0.530(9) 1 calc R U P B 1
C101_3 C 0.6694(3) 0.5841(6) 0.6310(7) 0.0322(15) Uani 0.470(9) 1 d . U P B 2
H101_3 H 0.679010 0.555312 0.582812 0.039 Uiso 0.470(9) 1 calc R U P B 2
C111_3 C 0.6666(6) 0.5295(9) 0.7053(7) 0.035(2) Uani 0.470(9) 1 d . U P B 2
H11D_3 H 0.700763 0.506369 0.717123 0.052 Uiso 0.470(9) 1 calc R U P B 2
H11E_3 H 0.641030 0.488502 0.694114 0.052 Uiso 0.470(9) 1 calc R U P B 2
H11F_3 H 0.656197 0.559851 0.750577 0.052 Uiso 0.470(9) 1 calc R U P B 2
C121_3 C 0.7080(5) 0.6472(8) 0.6535(7) 0.0333(19) Uani 0.470(9) 1 d . U P B 2
H12D_3 H 0.741510 0.623817 0.669490 0.050 Uiso 0.470(9) 1 calc R U P B 2
H12E_3 H 0.695160 0.677267 0.697397 0.050 Uiso 0.470(9) 1 calc R U P B 2
H12F_3 H 0.712339 0.681297 0.608299 0.050 Uiso 0.470(9) 1 calc R U P B 2
C13_3 C 0.47881(12) 0.64180(18) 0.69020(18) 0.0271(8) Uani 1 1 d . . . . .
H13_3 H 0.446675 0.659534 0.660188 0.033 Uiso 1 1 calc R U . . .
C14_3 C 0.48890(15) 0.6969(2) 0.7596(2) 0.0556(12) Uani 1 1 d . . . . .
H14A_3 H 0.460174 0.693540 0.795135 0.083 Uiso 1 1 calc R U . . .
H14B_3 H 0.491582 0.749990 0.739972 0.083 Uiso 1 1 calc R U . . .
H14C_3 H 0.521425 0.682539 0.788080 0.083 Uiso 1 1 calc R U . . .
C15_3 C 0.46901(13) 0.5603(2) 0.7204(2) 0.0400(10) Uani 1 1 d . . . . .
H15A_3 H 0.438732 0.560715 0.753129 0.060 Uiso 1 1 calc R U . . .
H15B_3 H 0.499553 0.542428 0.751860 0.060 Uiso 1 1 calc R U . . .
H15C_3 H 0.462467 0.525338 0.675668 0.060 Uiso 1 1 calc R U . . .
C1_4 C 0.32181(11) 0.69638(16) 0.43240(17) 0.0173(7) Uani 1 1 d . . . . .
C2_4 C 0.27950(11) 0.66817(17) 0.47354(17) 0.0191(7) Uani 1 1 d . . . . .
C3_4 C 0.23388(11) 0.64543(17) 0.43359(18) 0.0209(7) Uani 1 1 d . . . . .
H3_4 H 0.206161 0.626055 0.462742 0.025 Uiso 1 1 calc R U . . .
C4_4 C 0.22750(11) 0.65019(17) 0.35162(17) 0.0202(7) Uani 1 1 d . . . . .
C5_4 C 0.26926(11) 0.67768(17) 0.31160(18) 0.0229(7) Uani 1 1 d . . . . .
H5_4 H 0.266028 0.680825 0.255809 0.027 Uiso 1 1 calc R U . . .
C6_4 C 0.31575(11) 0.70091(17) 0.34941(17) 0.0190(7) Uani 1 1 d . . . . .
C7_4 C 0.28256(11) 0.66422(17) 0.56298(17) 0.0207(7) Uani 1 1 d . . . . .
H7_4 H 0.318317 0.680592 0.581397 0.025 Uiso 1 1 calc R U . . .
C8_4 C 0.27403(14) 0.58206(19) 0.5931(2) 0.0386(9) Uani 1 1 d . . . . .
H8A_4 H 0.283202 0.579822 0.649637 0.058 Uiso 1 1 calc R U . . .
H8B_4 H 0.295966 0.545991 0.565133 0.058 Uiso 1 1 calc R U . . .
H8C_4 H 0.237466 0.567725 0.583778 0.058 Uiso 1 1 calc R U . . .
C9_4 C 0.24408(12) 0.7204(2) 0.59802(18) 0.0319(8) Uani 1 1 d . . . . .
H9A_4 H 0.246637 0.716684 0.655578 0.048 Uiso 1 1 calc R U . . .
H9B_4 H 0.208710 0.707278 0.578879 0.048 Uiso 1 1 calc R U . . .
H9C_4 H 0.252250 0.773330 0.582056 0.048 Uiso 1 1 calc R U . . .
C10_4 C 0.17820(11) 0.62733(18) 0.30535(18) 0.0247(8) Uani 1 1 d . . . . .
H10_4 H 0.173604 0.665179 0.261111 0.030 Uiso 1 1 calc R U . . .
C11_4 C 0.18317(13) 0.5479(2) 0.2680(2) 0.0462(11) Uani 1 1 d . . . . .
H11A_4 H 0.151000 0.535419 0.237599 0.069 Uiso 1 1 calc R U . . .
H11B_4 H 0.189417 0.509076 0.309353 0.069 Uiso 1 1 calc R U . . .
H11C_4 H 0.212288 0.548065 0.233008 0.069 Uiso 1 1 calc R U . . .
C12_4 C 0.12935(11) 0.63181(19) 0.35179(19) 0.0305(8) Uani 1 1 d . . . . .
H12A_4 H 0.098819 0.623021 0.316338 0.046 Uiso 1 1 calc R U . . .
H12B_4 H 0.126985 0.683086 0.375893 0.046 Uiso 1 1 calc R U . . .
H12C_4 H 0.130764 0.592218 0.393064 0.046 Uiso 1 1 calc R U . . .
C13_4 C 0.35832(12) 0.73542(18) 0.30099(17) 0.0234(8) Uani 1 1 d . . . . .
H13_4 H 0.390879 0.737010 0.335373 0.028 Uiso 1 1 calc R U . . .
C14_4 C 0.34456(12) 0.81840(18) 0.27837(19) 0.0314(8) Uani 1 1 d . . . . .
H14A_4 H 0.370784 0.838985 0.244133 0.047 Uiso 1 1 calc R U . . .
H14B_4 H 0.343611 0.850129 0.326033 0.047 Uiso 1 1 calc R U . . .
H14C_4 H 0.310426 0.819489 0.250401 0.047 Uiso 1 1 calc R U . . .
C15_4 C 0.36967(12) 0.68743(19) 0.22813(18) 0.0323(9) Uani 1 1 d . . . . .
H15A_4 H 0.400293 0.708413 0.203578 0.048 Uiso 1 1 calc R U . . .
H15B_4 H 0.339709 0.689538 0.190481 0.048 Uiso 1 1 calc R U . . .
H15C_4 H 0.376292 0.633633 0.243708 0.048 Uiso 1 1 calc R U . . .
C1_5 C 0.95517(10) 0.69414(16) 0.44523(16) 0.0154(7) Uani 1 1 d . . . . .
N1_5 N 0.91751(9) 0.82106(13) 0.49965(14) 0.0213(6) Uani 1 1 d . . . . .
B1_5 B 0.96003(13) 0.7826(2) 0.4633(2) 0.0194(8) Uani 1 1 d . . . . .
C2_5 C 0.99453(11) 0.65444(17) 0.40993(17) 0.0210(7) Uani 1 1 d . . . . .
H2_5 H 1.024110 0.682344 0.394461 0.025 Uiso 1 1 calc R U . . .
B2_5 B 0.87119(13) 0.7788(2) 0.5177(2) 0.0210(8) Uani 1 1 d . . . . .
C3_5 C 0.99224(12) 0.57456(18) 0.39623(18) 0.0258(8) Uani 1 1 d . . . . .
H3_5 H 1.020023 0.549313 0.371936 0.031 Uiso 1 1 calc R U . . .
C4_5 C 0.95035(12) 0.53311(18) 0.41764(18) 0.0265(8) Uani 1 1 d . . . . .
H4_5 H 0.949185 0.478916 0.408552 0.032 Uiso 1 1 calc R U . . .
C5_5 C 0.90851(12) 0.56998(17) 0.45332(18) 0.0224(7) Uani 1 1 d . . . . .
C6_5 C 0.86440(12) 0.52916(19) 0.47608(19) 0.0290(8) Uani 1 1 d . . . . .
H6_5 H 0.862466 0.474923 0.467553 0.035 Uiso 1 1 calc R U . . .
C7_5 C 0.82454(13) 0.5658(2) 0.5100(2) 0.0374(9) Uani 1 1 d . . . . .
H7_5 H 0.794993 0.537439 0.524768 0.045 Uiso 1 1 calc R U . . .
C8_5 C 0.82727(12) 0.64598(19) 0.52313(19) 0.0301(8) Uani 1 1 d . . . . .
H8_5 H 0.799058 0.670885 0.546677 0.036 Uiso 1 1 calc R U . . .
C9_5 C 0.86949(11) 0.69008(17) 0.50308(17) 0.0199(7) Uani 1 1 d . . . . .
C10_5 C 0.91121(11) 0.65069(17) 0.46730(16) 0.0173(7) Uani 1 1 d . . . . .
C1_6 C 0.91937(13) 0.90511(19) 0.5214(2) 0.0386(7) Uani 0.796(7) 1 d D U P C 1
H1_6 H 0.886392 0.915362 0.548282 0.046 Uiso 0.796(7) 1 calc R U P C 1
C2_6 C 0.9186(2) 0.9574(2) 0.4549(3) 0.0369(12) Uani 0.796(7) 1 d D U P C 1
H2A_6 H 0.915310 1.010739 0.473521 0.055 Uiso 0.796(7) 1 calc R U P C 1
H2B_6 H 0.889092 0.944903 0.418713 0.055 Uiso 0.796(7) 1 calc R U P C 1
H2C_6 H 0.951007 0.952021 0.427430 0.055 Uiso 0.796(7) 1 calc R U P C 1
C3_6 C 0.9629(2) 0.9221(3) 0.5829(3) 0.0361(12) Uani 0.796(7) 1 d D U P C 1
H3A_6 H 0.960520 0.975998 0.600194 0.054 Uiso 0.796(7) 1 calc R U P C 1
H3B_6 H 0.996599 0.913593 0.559852 0.054 Uiso 0.796(7) 1 calc R U P C 1
H3C_6 H 0.959699 0.887660 0.628162 0.054 Uiso 0.796(7) 1 calc R U P C 1
C11_6 C 0.91937(13) 0.90511(19) 0.5214(2) 0.0386(7) Uani 0.204(7) 1 d D U P C 2
C21_6 C 0.8869(8) 0.9514(10) 0.4541(9) 0.037(2) Uani 0.204(7) 1 d D U P C 2
H21A_6 H 0.897730 1.005706 0.454676 0.056 Uiso 0.204(7) 1 calc R U P C 2
H21B_6 H 0.849761 0.948171 0.463816 0.056 Uiso 0.204(7) 1 calc R U P C 2
H21C_6 H 0.893229 0.928631 0.402707 0.056 Uiso 0.204(7) 1 calc R U P C 2
C31_6 C 0.9343(8) 0.9424(11) 0.5861(9) 0.0368(19) Uani 0.204(7) 1 d D U P C 2
H31A_6 H 0.947038 0.914412 0.631117 0.044 Uiso 0.204(7) 1 calc R U P C 2
H31B_6 H 0.932314 0.997191 0.587856 0.044 Uiso 0.204(7) 1 calc R U P C 2
C1_7 C 1.01369(11) 0.82080(17) 0.44007(18) 0.0204(7) Uani 1 1 d . . . . .
C2_7 C 1.05859(11) 0.81082(17) 0.49024(18) 0.0215(7) Uani 1 1 d . . . . .
C3_7 C 1.10741(12) 0.83132(19) 0.46476(19) 0.0286(8) Uani 1 1 d . . . . .
H3_7 H 1.137009 0.824816 0.499602 0.034 Uiso 1 1 calc R U . . .
C4_7 C 1.11399(12) 0.8609(2) 0.3901(2) 0.0347(9) Uani 1 1 d . . . . .
C5_7 C 1.07016(12) 0.87091(18) 0.34073(19) 0.0281(8) Uani 1 1 d . . . . .
H5_7 H 1.073827 0.891867 0.289661 0.034 Uiso 1 1 calc R U . . .
C6_7 C 1.02057(11) 0.85091(17) 0.36421(18) 0.0218(7) Uani 1 1 d . . . . .
C7_7 C 1.05623(11) 0.77409(17) 0.57143(17) 0.0223(7) Uani 1 1 d . . . . .
H7_7 H 1.018779 0.767995 0.583016 0.027 Uiso 1 1 calc R U . . .
C8_7 C 1.08080(12) 0.69310(19) 0.5723(2) 0.0330(9) Uani 1 1 d . . . . .
H8A_7 H 1.080194 0.671368 0.625444 0.050 Uiso 1 1 calc R U . . .
H8B_7 H 1.116807 0.696789 0.556585 0.050 Uiso 1 1 calc R U . . .
H8C_7 H 1.061059 0.659503 0.535335 0.050 Uiso 1 1 calc R U . . .
C9_7 C 1.08187(12) 0.82342(19) 0.63691(18) 0.0328(9) Uani 1 1 d . . . . .
H9A_7 H 1.077767 0.798132 0.687805 0.049 Uiso 1 1 calc R U . . .
H9B_7 H 1.065380 0.874478 0.637132 0.049 Uiso 1 1 calc R U . . .
H9C_7 H 1.118922 0.829297 0.627791 0.049 Uiso 1 1 calc R U . . .
C10_7 C 1.1699(2) 0.8727(4) 0.3657(3) 0.0356(11) Uani 0.767(7) 1 d . U P D 1
H10_7 H 1.189998 0.826571 0.385289 0.043 Uiso 0.767(7) 1 calc R U P D 1
C11_7 C 1.1920(4) 0.9454(5) 0.4159(5) 0.0401(15) Uani 0.767(7) 1 d . U P D 1
H11A_7 H 1.227361 0.957130 0.400833 0.060 Uiso 0.767(7) 1 calc R U P D 1
H11B_7 H 1.192420 0.932958 0.472141 0.060 Uiso 0.767(7) 1 calc R U P D 1
H11C_7 H 1.169646 0.990437 0.405286 0.060 Uiso 0.767(7) 1 calc R U P D 1
C12_7 C 1.17608(18) 0.8762(3) 0.2781(3) 0.0401(13) Uani 0.767(7) 1 d . U P D 1
H12A_7 H 1.213100 0.878072 0.267521 0.060 Uiso 0.767(7) 1 calc R U P D 1
H12B_7 H 1.158818 0.922654 0.256653 0.060 Uiso 0.767(7) 1 calc R U P D 1
H12C_7 H 1.160350 0.830202 0.253232 0.060 Uiso 0.767(7) 1 calc R U P D 1
C101_7 C 1.1610(7) 0.9113(12) 0.3613(12) 0.0364(14) Uani 0.233(7) 1 d . U P D 2
H101_7 H 1.148447 0.948926 0.319942 0.044 Uiso 0.233(7) 1 calc R U P D 2
C111_7 C 1.1972(13) 0.937(2) 0.3980(16) 0.0366(15) Uani 0.233(7) 1 d . U P D 2
H11D_7 H 1.230284 0.913152 0.395298 0.044 Uiso 0.233(7) 1 calc R U P D 2
H11E_7 H 1.193122 0.981187 0.430161 0.044 Uiso 0.233(7) 1 calc R U P D 2
C121_7 C 1.1904(6) 0.8450(10) 0.3241(12) 0.0370(15) Uani 0.233(7) 1 d . U P D 2
H12D_7 H 1.220835 0.865599 0.298762 0.055 Uiso 0.233(7) 1 calc R U P D 2
H12E_7 H 1.167536 0.819037 0.284698 0.055 Uiso 0.233(7) 1 calc R U P D 2
H12F_7 H 1.201662 0.807950 0.365021 0.055 Uiso 0.233(7) 1 calc R U P D 2
C13_7 C 0.97531(12) 0.85708(18) 0.30366(18) 0.0251(8) Uani 1 1 d . . . . .
H13_7 H 0.942686 0.845385 0.330898 0.030 Uiso 1 1 calc R U . . .
C14_7 C 0.96933(14) 0.93755(19) 0.2660(2) 0.0391(9) Uani 1 1 d . . . . .
H14A_7 H 0.938078 0.938532 0.230803 0.059 Uiso 1 1 calc R U . . .
H14B_7 H 0.999849 0.948892 0.235707 0.059 Uiso 1 1 calc R U . . .
H14C_7 H 0.966263 0.976528 0.307299 0.059 Uiso 1 1 calc R U . . .
C15_7 C 0.98079(13) 0.7969(2) 0.23840(19) 0.0377(9) Uani 1 1 d . . . . .
H15A_7 H 0.951735 0.802089 0.199428 0.057 Uiso 1 1 calc R U . . .
H15B_7 H 0.980537 0.744868 0.261263 0.057 Uiso 1 1 calc R U . . .
H15C_7 H 1.013586 0.805203 0.212785 0.057 Uiso 1 1 calc R U . . .
C1_8 C 0.82079(11) 0.81758(16) 0.55238(17) 0.0189(7) Uani 1 1 d . . . . .
C2_8 C 0.77738(11) 0.83561(16) 0.50299(17) 0.0185(7) Uani 1 1 d . . . . .
C3_8 C 0.73248(11) 0.86441(16) 0.53481(18) 0.0202(7) Uani 1 1 d . . . . .
H3_8 H 0.703742 0.877147 0.500153 0.024 Uiso 1 1 calc R U . . .
C4_8 C 0.72797(11) 0.87529(17) 0.61529(18) 0.0225(7) Uani 1 1 d . . . . .
C5_8 C 0.77086(12) 0.85643(18) 0.66352(18) 0.0257(8) Uani 1 1 d . . . . .
H5_8 H 0.768866 0.862732 0.718788 0.031 Uiso 1 1 calc R U . . .
C6_8 C 0.81659(11) 0.82872(17) 0.63448(17) 0.0221(7) Uani 1 1 d . . . . .
C7_8 C 0.77821(11) 0.82445(18) 0.41426(17) 0.0233(7) Uani 1 1 d . . . . .
H7_8 H 0.813918 0.806888 0.402126 0.028 Uiso 1 1 calc R U . . .
C8_8 C 0.74020(13) 0.7612(2) 0.3861(2) 0.0387(9) Uani 1 1 d . . . . .
H8A_8 H 0.740856 0.756220 0.328712 0.058 Uiso 1 1 calc R U . . .
H8B_8 H 0.705047 0.774924 0.400642 0.058 Uiso 1 1 calc R U . . .
H8C_8 H 0.750358 0.711923 0.410764 0.058 Uiso 1 1 calc R U . . .
C9_8 C 0.76769(14) 0.8995(2) 0.36961(19) 0.0409(10) Uani 1 1 d . . . . .
H9A_8 H 0.773691 0.891604 0.313704 0.061 Uiso 1 1 calc R U . . .
H9B_8 H 0.791025 0.939916 0.390818 0.061 Uiso 1 1 calc R U . . .
H9C_8 H 0.731557 0.915215 0.375531 0.061 Uiso 1 1 calc R U . . .
C10_8 C 0.67742(12) 0.90472(19) 0.64703(19) 0.0287(8) Uani 1 1 d . . . . .
H10_8 H 0.656884 0.929130 0.602236 0.034 Uiso 1 1 calc R U . . .
C11_8 C 0.64546(12) 0.83845(19) 0.6774(2) 0.0351(9) Uani 1 1 d . . . . .
H11A_8 H 0.611869 0.858098 0.693248 0.053 Uiso 1 1 calc R U . . .
H11B_8 H 0.664038 0.814623 0.722814 0.053 Uiso 1 1 calc R U . . .
H11C_8 H 0.639828 0.799795 0.635702 0.053 Uiso 1 1 calc R U . . .
C12_8 C 0.68551(14) 0.9654(2) 0.7107(3) 0.0583(13) Uani 1 1 d . . . . .
H12A_8 H 0.651709 0.984076 0.726691 0.087 Uiso 1 1 calc R U . . .
H12B_8 H 0.705436 1.008647 0.690397 0.087 Uiso 1 1 calc R U . . .
H12C_8 H 0.704619 0.942585 0.756229 0.087 Uiso 1 1 calc R U . . .
C13_8 C 0.86120(12) 0.8069(2) 0.69221(18) 0.0334(9) Uani 1 1 d . . . . .
H13_8 H 0.892377 0.796132 0.661158 0.040 Uiso 1 1 calc R U . . .
C14_8 C 0.87518(15) 0.8719(3) 0.7500(2) 0.0692(15) Uani 1 1 d . . . . .
H14A_8 H 0.906003 0.857160 0.782547 0.104 Uiso 1 1 calc R U . . .
H14B_8 H 0.846058 0.881033 0.783779 0.104 Uiso 1 1 calc R U . . .
H14C_8 H 0.882468 0.919162 0.720742 0.104 Uiso 1 1 calc R U . . .
C15_8 C 0.84749(14) 0.7325(3) 0.7355(2) 0.0697(15) Uani 1 1 d . . . . .
H15A_8 H 0.875795 0.719163 0.773612 0.104 Uiso 1 1 calc R U . . .
H15B_8 H 0.842512 0.690291 0.697335 0.104 Uiso 1 1 calc R U . . .
H15C_8 H 0.815408 0.740283 0.763100 0.104 Uiso 1 1 calc R U . . .

loop_
_atom_site_aniso_label
_atom_site_aniso_U_11
_atom_site_aniso_U_22
_atom_site_aniso_U_33
_atom_site_aniso_U_23
_atom_site_aniso_U_13
_atom_site_aniso_U_12
C1_1 0.0196(16) 0.0194(18) 0.0092(16) 0.0019(13) -0.0004(12) 0.0013(14)
N1_1 0.0182(13) 0.0129(14) 0.0274(15) -0.0052(11) -0.0006(11) -0.0015(11)
B1_1 0.0220(19) 0.028(2) 0.0095(19) 0.0025(16) 0.0050(14) -0.0039(17)
C2_1 0.0215(17) 0.023(2) 0.0240(19) -0.0001(15) -0.0027(14) -0.0005(14)
B2_1 0.0199(19) 0.027(2) 0.022(2) -0.0019(17) 0.0054(16) -0.0002(17)
C3_1 0.0256(19) 0.026(2) 0.032(2) -0.0016(16) -0.0041(15) 0.0097(16)
C4_1 0.0292(19) 0.0167(19) 0.034(2) -0.0062(15) -0.0046(15) 0.0083(15)
C5_1 0.0264(18) 0.0178(19) 0.0244(19) -0.0030(14) -0.0045(14) 0.0028(14)
C6_1 0.033(2) 0.022(2) 0.042(2) -0.0107(16) -0.0109(17) 0.0001(16)
C7_1 0.028(2) 0.027(2) 0.054(3) -0.0163(18) -0.0166(17) 0.0021(16)
C8_1 0.0211(17) 0.024(2) 0.035(2) -0.0095(16) -0.0091(15) 0.0074(15)
C9_1 0.0170(16) 0.0203(18) 0.0191(17) -0.0038(14) 0.0001(13) 0.0005(14)
C10_1 0.0212(17) 0.0214(18) 0.0124(16) -0.0001(13) -0.0011(13) 0.0005(14)
C1_2 0.0328(15) 0.0202(15) 0.0528(16) -0.0107(13) 0.0082(13) -0.0008(13)
C2_2 0.053(3) 0.023(3) 0.042(2) -0.010(2) 0.002(2) 0.001(2)
C3_2 0.033(3) 0.023(2) 0.044(2) -0.0071(17) 0.003(2) 0.0021(19)
C11_2 0.0328(15) 0.0202(15) 0.0528(16) -0.0107(13) 0.0082(13) -0.0008(13)
C21_2 0.035(4) 0.022(4) 0.047(4) -0.012(3) 0.007(3) -0.001(4)
C31_2 0.032(4) 0.019(3) 0.048(4) -0.009(3) 0.007(3) -0.001(3)
C1_3 0.0217(17) 0.0112(17) 0.034(2) -0.0047(15) -0.0055(14) -0.0005(14)
C2_3 0.0175(17) 0.0152(18) 0.040(2) -0.0074(15) -0.0016(14) -0.0018(14)
C3_3 0.0161(17) 0.021(2) 0.064(3) 0.0036(18) 0.0057(17) -0.0001(15)
C4_3 0.0171(18) 0.030(2) 0.075(3) 0.022(2) -0.0061(18) 0.0023(16)
C5_3 0.0269(19) 0.024(2) 0.047(2) 0.0079(17) -0.0090(17) 0.0002(16)
C6_3 0.0225(18) 0.0162(18) 0.038(2) -0.0035(16) -0.0041(15) -0.0016(14)
C7_3 0.0177(17) 0.027(2) 0.035(2) -0.0049(16) 0.0020(14) -0.0015(15)
C8_3 0.039(2) 0.043(2) 0.049(3) -0.0137(19) 0.0076(18) 0.0001(19)
C9_3 0.031(2) 0.032(2) 0.038(2) 0.0005(17) 0.0028(16) -0.0044(16)
C10_3 0.022(2) 0.035(3) 0.037(4) 0.003(3) -0.002(3) 0.003(2)
C11_3 0.026(3) 0.037(4) 0.041(5) 0.003(4) -0.003(4) 0.006(3)
C12_3 0.024(3) 0.037(4) 0.037(5) 0.003(4) 0.001(3) 0.003(3)
C101_3 0.023(2) 0.036(3) 0.038(4) 0.003(3) -0.003(3) 0.004(2)
C111_3 0.025(3) 0.039(4) 0.040(5) 0.008(4) -0.006(4) 0.006(3)
C121_3 0.026(3) 0.036(4) 0.037(5) 0.005(4) -0.006(4) 0.006(3)
C13_3 0.0256(18) 0.031(2) 0.0244(19) -0.0041(16) -0.0058(14) 0.0078(15)
C14_3 0.050(3) 0.074(3) 0.041(3) -0.028(2) -0.0165(19) 0.024(2)
C15_3 0.035(2) 0.051(3) 0.034(2) 0.0179(19) 0.0067(17) 0.0089(18)
C1_4 0.0193(16) 0.0142(17) 0.0185(17) -0.0023(13) 0.0000(13) 0.0017(13)
C2_4 0.0218(17) 0.0172(18) 0.0181(18) -0.0003(13) -0.0015(13) 0.0010(14)
C3_4 0.0230(17) 0.0179(18) 0.0218(18) -0.0013(14) 0.0012(14) -0.0014(14)
C4_4 0.0214(17) 0.0202(18) 0.0191(18) -0.0017(14) 0.0009(13) -0.0007(14)
C5_4 0.0279(18) 0.0265(19) 0.0138(17) -0.0007(14) -0.0031(14) -0.0016(15)
C6_4 0.0206(16) 0.0175(18) 0.0189(18) -0.0030(13) 0.0017(13) 0.0008(14)
C7_4 0.0183(16) 0.0276(19) 0.0159(17) 0.0000(14) -0.0014(13) -0.0043(14)
C8_4 0.052(2) 0.036(2) 0.028(2) 0.0104(17) -0.0048(17) -0.0107(18)
C9_4 0.0275(19) 0.051(2) 0.0172(18) -0.0049(16) 0.0051(14) 0.0000(17)
C10_4 0.0230(17) 0.029(2) 0.0218(18) -0.0051(15) -0.0052(14) -0.0015(15)
C11_4 0.030(2) 0.050(3) 0.057(3) -0.029(2) -0.0090(18) -0.0004(18)
C12_4 0.0193(17) 0.036(2) 0.035(2) -0.0046(16) -0.0048(15) 0.0010(15)
C13_4 0.0241(17) 0.028(2) 0.0176(18) 0.0025(15) -0.0014(13) -0.0044(15)
C14_4 0.037(2) 0.029(2) 0.028(2) 0.0051(16) 0.0017(16) -0.0078(17)
C15_4 0.0275(19) 0.041(2) 0.029(2) -0.0043(17) 0.0071(15) -0.0059(16)
C1_5 0.0157(15) 0.0151(17) 0.0152(17) -0.0004(13) -0.0032(12) 0.0004(13)
N1_5 0.0218(14) 0.0133(14) 0.0288(16) -0.0039(12) 0.0026(11) 0.0006(11)
B1_5 0.0218(19) 0.018(2) 0.018(2) -0.0008(16) -0.0050(15) -0.0002(16)
C2_5 0.0173(16) 0.0192(19) 0.0266(19) -0.0034(14) 0.0009(13) -0.0043(14)
B2_5 0.022(2) 0.026(2) 0.014(2) 0.0015(16) -0.0040(15) 0.0022(17)
C3_5 0.0239(18) 0.022(2) 0.031(2) -0.0073(15) 0.0020(15) 0.0038(15)
C4_5 0.0295(19) 0.0162(19) 0.034(2) -0.0026(15) 0.0004(15) 0.0008(15)
C5_5 0.0268(18) 0.0158(18) 0.0243(19) 0.0003(14) -0.0020(14) 0.0016(14)
C6_5 0.0290(19) 0.0160(19) 0.043(2) 0.0033(16) 0.0069(16) 0.0002(15)
C7_5 0.031(2) 0.027(2) 0.056(3) 0.0121(18) 0.0133(18) -0.0072(17)
C8_5 0.0269(19) 0.026(2) 0.038(2) 0.0019(16) 0.0078(15) -0.0012(15)
C9_5 0.0207(17) 0.0202(19) 0.0191(17) 0.0019(14) 0.0035(13) -0.0010(14)
C10_5 0.0222(16) 0.0152(18) 0.0143(17) 0.0003(13) -0.0014(13) 0.0009(14)
C1_6 0.0340(15) 0.0216(15) 0.0600(17) -0.0095(13) 0.0012(14) 0.0010(13)
C2_6 0.036(3) 0.023(2) 0.053(2) -0.0049(18) 0.016(2) -0.011(2)
C3_6 0.039(3) 0.022(2) 0.048(2) -0.0189(19) 0.008(2) 0.000(2)
C11_6 0.0340(15) 0.0216(15) 0.0600(17) -0.0095(13) 0.0012(14) 0.0010(13)
C21_6 0.037(4) 0.021(3) 0.056(4) -0.007(3) 0.007(3) -0.004(4)
C31_6 0.037(4) 0.020(4) 0.054(3) -0.011(3) 0.005(3) 0.004(3)
C1_7 0.0225(17) 0.0144(18) 0.0246(19) -0.0076(14) 0.0049(14) -0.0020(14)
C2_7 0.0194(17) 0.0188(18) 0.0264(19) -0.0090(14) 0.0034(14) -0.0008(14)
C3_7 0.0191(17) 0.038(2) 0.028(2) -0.0073(16) -0.0004(14) -0.0046(15)
C4_7 0.0275(19) 0.050(2) 0.027(2) -0.0072(18) 0.0069(16) -0.0161(17)
C5_7 0.0306(19) 0.035(2) 0.0194(18) -0.0058(15) 0.0047(15) -0.0141(16)
C6_7 0.0226(17) 0.0167(18) 0.0265(19) -0.0084(14) 0.0042(14) -0.0061(14)
C7_7 0.0197(17) 0.0213(19) 0.0259(19) -0.0034(15) 0.0015(14) -0.0022(14)
C8_7 0.0298(19) 0.035(2) 0.034(2) 0.0004(17) -0.0019(16) 0.0018(16)
C9_7 0.038(2) 0.036(2) 0.025(2) -0.0066(16) 0.0001(16) -0.0144(17)
C10_7 0.027(2) 0.043(3) 0.038(2) -0.004(2) 0.0118(17) -0.011(2)
C11_7 0.029(3) 0.041(3) 0.051(3) -0.008(3) 0.010(3) -0.015(2)
C12_7 0.028(2) 0.054(3) 0.039(3) -0.006(2) 0.014(2) -0.013(2)
C101_7 0.028(2) 0.044(3) 0.039(2) -0.005(3) 0.012(2) -0.011(2)
C111_7 0.028(3) 0.043(3) 0.039(3) -0.005(3) 0.012(2) -0.011(3)
C121_7 0.029(3) 0.045(3) 0.039(3) -0.005(3) 0.013(2) -0.011(3)
C13_7 0.0247(18) 0.029(2) 0.0221(19) -0.0037(15) 0.0024(14) -0.0070(15)
C14_7 0.049(2) 0.037(2) 0.031(2) 0.0088(17) -0.0013(17) -0.0037(18)
C15_7 0.031(2) 0.049(2) 0.033(2) -0.0169(18) 0.0050(16) -0.0073(18)
C1_8 0.0209(17) 0.0143(17) 0.0216(18) -0.0003(13) 0.0020(13) 0.0025(13)
C2_8 0.0201(16) 0.0143(17) 0.0212(18) 0.0003(13) 0.0013(13) -0.0027(13)
C3_8 0.0161(16) 0.0194(18) 0.0252(19) 0.0040(14) 0.0011(13) 0.0006(13)
C4_8 0.0223(17) 0.0200(19) 0.026(2) 0.0044(14) 0.0096(14) 0.0039(14)
C5_8 0.0283(19) 0.031(2) 0.0188(18) 0.0033(15) 0.0082(14) 0.0070(15)
C6_8 0.0236(17) 0.0226(19) 0.0204(18) 0.0036(14) 0.0034(14) 0.0034(14)
C7_8 0.0192(17) 0.029(2) 0.0215(19) -0.0027(15) 0.0021(13) 0.0004(14)
C8_8 0.030(2) 0.048(2) 0.038(2) -0.0179(18) 0.0044(16) -0.0064(18)
C9_8 0.057(2) 0.045(2) 0.021(2) 0.0048(17) 0.0066(17) 0.006(2)
C10_8 0.0289(19) 0.031(2) 0.028(2) 0.0077(16) 0.0103(15) 0.0105(16)
C11_8 0.0235(19) 0.042(2) 0.040(2) -0.0059(18) 0.0082(16) -0.0017(16)
C12_8 0.044(2) 0.038(3) 0.096(4) -0.029(2) 0.036(2) -0.0056(19)
C13_8 0.0288(19) 0.053(3) 0.0189(19) 0.0071(17) 0.0051(15) 0.0125(17)
C14_8 0.046(3) 0.123(4) 0.036(3) -0.033(3) -0.021(2) 0.039(3)
C15_8 0.032(2) 0.109(4) 0.070(3) 0.064(3) 0.020(2) 0.026(2)

loop_
_atom_type_symbol
_atom_type_description
_atom_type_scat_dispersion_real
_atom_type_scat_dispersion_imag
_atom_type_scat_source
C C 0.0033 0.0016 'International Tables Vol C Tables 4.2.6.8 and 6.1.1.4'
H H 0.0000 0.0000 'International Tables Vol C Tables 4.2.6.8 and 6.1.1.4'
B B 0.0013 0.0007 'International Tables Vol C Tables 4.2.6.8 and 6.1.1.4'
N N 0.0061 0.0033 'International Tables Vol C Tables 4.2.6.8 and 6.1.1.4'

loop_
_geom_angle_atom_site_label_1
_geom_angle_atom_site_label_2
_geom_angle_atom_site_label_3
_geom_angle
_geom_angle_site_symmetry_1
_geom_angle_site_symmetry_3
_geom_angle_publ_flag
C2_1 C1_1 C10_1 117.4(3) . . ?
C2_1 C1_1 B1_1 121.4(3) . . ?
C10_1 C1_1 B1_1 121.2(3) . . ?
B1_1 N1_1 B2_1 120.9(3) . . ?
B1_1 N1_1 C11_2 117.3(2) . . ?
B2_1 N1_1 C11_2 121.7(3) . . ?
B1_1 N1_1 C1_2 117.3(2) . . ?
B2_1 N1_1 C1_2 121.7(3) . . ?
N1_1 B1_1 C1_1 119.1(3) . . ?
N1_1 B1_1 C1_4 123.8(3) . . ?
C1_1 B1_1 C1_4 117.1(3) . . ?
C1_1 C2_1 C3_1 122.1(3) . . ?
C1_1 C2_1 H2_1 119.0 . . ?
C3_1 C2_1 H2_1 119.0 . . ?
N1_1 B2_1 C9_1 118.0(3) . . ?
N1_1 B2_1 C1_3 126.9(3) . . ?
C9_1 B2_1 C1_3 115.1(3) . . ?
C4_1 C3_1 C2_1 120.5(3) . . ?
C4_1 C3_1 H3_1 119.7 . . ?
C2_1 C3_1 H3_1 119.7 . . ?
C3_1 C4_1 C5_1 120.4(3) . . ?
C3_1 C4_1 H4_1 119.8 . . ?
C5_1 C4_1 H4_1 119.8 . . ?
C6_1 C5_1 C4_1 122.0(3) . . ?
C6_1 C5_1 C10_1 119.3(3) . . ?
C4_1 C5_1 C10_1 118.7(3) . . ?
C7_1 C6_1 C5_1 120.6(3) . . ?
C7_1 C6_1 H6_1 119.7 . . ?
C5_1 C6_1 H6_1 119.7 . . ?
C6_1 C7_1 C8_1 119.8(3) . . ?
C6_1 C7_1 H7_1 120.1 . . ?
C8_1 C7_1 H7_1 120.1 . . ?
C9_1 C8_1 C7_1 123.0(3) . . ?
C9_1 C8_1 H8_1 118.5 . . ?
C7_1 C8_1 H8_1 118.5 . . ?
C8_1 C9_1 C10_1 117.0(3) . . ?
C8_1 C9_1 B2_1 121.1(3) . . ?
C10_1 C9_1 B2_1 121.9(3) . . ?
C5_1 C10_1 C1_1 120.9(3) . . ?
C5_1 C10_1 C9_1 120.2(3) . . ?
C1_1 C10_1 C9_1 118.9(3) . . ?
C3_2 C1_2 C2_2 113.2(4) . . ?
C3_2 C1_2 N1_1 114.5(3) . . ?
C2_2 C1_2 N1_1 116.0(4) . . ?
C3_2 C1_2 H1_2 103.7 . . ?
C2_2 C1_2 H1_2 103.7 . . ?
N1_1 C1_2 H1_2 103.7 . . ?
C1_2 C2_2 H2A_2 109.5 . . ?
C1_2 C2_2 H2B_2 109.5 . . ?
H2A_2 C2_2 H2B_2 109.5 . . ?
C1_2 C2_2 H2C_2 109.5 . . ?
H2A_2 C2_2 H2C_2 109.5 . . ?
H2B_2 C2_2 H2C_2 109.5 . . ?
C1_2 C3_2 H3A_2 109.5 . . ?
C1_2 C3_2 H3B_2 109.5 . . ?
H3A_2 C3_2 H3B_2 109.5 . . ?
C1_2 C3_2 H3C_2 109.5 . . ?
H3A_2 C3_2 H3C_2 109.5 . . ?
H3B_2 C3_2 H3C_2 109.5 . . ?
N1_1 C11_2 C31_2 111.2(6) . . ?
N1_1 C11_2 C21_2 106.1(11) . . ?
C31_2 C11_2 C21_2 140.8(13) . . ?
N1_1 C11_2 H11_2 94.4 . . ?
C31_2 C11_2 H11_2 94.4 . . ?
C21_2 C11_2 H11_2 94.4 . . ?
C11_2 C21_2 H21A_2 109.5 . . ?
C11_2 C21_2 H21B_2 109.5 . . ?
H21A_2 C21_2 H21B_2 109.5 . . ?
C11_2 C21_2 H21C_2 109.5 . . ?
H21A_2 C21_2 H21C_2 109.5 . . ?
H21B_2 C21_2 H21C_2 109.5 . . ?
C11_2 C31_2 H31A_2 109.5 . . ?
C11_2 C31_2 H31B_2 109.5 . . ?
H31A_2 C31_2 H31B_2 109.5 . . ?
C11_2 C31_2 H31C_2 109.5 . . ?
H31A_2 C31_2 H31C_2 109.5 . . ?
H31B_2 C31_2 H31C_2 109.5 . . ?
C2_3 C1_3 C6_3 117.6(3) . . ?
C2_3 C1_3 B2_1 121.5(3) . . ?
C6_3 C1_3 B2_1 120.1(3) . . ?
C3_3 C2_3 C1_3 119.9(3) . . ?
C3_3 C2_3 C7_3 118.7(3) . . ?
C1_3 C2_3 C7_3 121.3(3) . . ?
C4_3 C3_3 C2_3 122.4(3) . . ?
C4_3 C3_3 H3_3 118.8 . . ?
C2_3 C3_3 H3_3 118.8 . . ?
C5_3 C4_3 C3_3 117.2(3) . . ?
C5_3 C4_3 C101_3 130.8(5) . . ?
C3_3 C4_3 C101_3 110.7(5) . . ?
C5_3 C4_3 C10_3 112.7(5) . . ?
C3_3 C4_3 C10_3 128.8(4) . . ?
C4_3 C5_3 C6_3 122.9(3) . . ?
C4_3 C5_3 H5_3 118.5 . . ?
C6_3 C5_3 H5_3 118.5 . . ?
C5_3 C6_3 C1_3 120.0(3) . . ?
C5_3 C6_3 C13_3 118.4(3) . . ?
C1_3 C6_3 C13_3 121.4(3) . . ?
C2_3 C7_3 C9_3 111.0(3) . . ?
C2_3 C7_3 C8_3 112.8(3) . . ?
C9_3 C7_3 C8_3 109.1(3) . . ?
C2_3 C7_3 H7_3 107.9 . . ?
C9_3 C7_3 H7_3 107.9 . . ?
C8_3 C7_3 H7_3 107.9 . . ?
C7_3 C8_3 H8A_3 109.5 . . ?
C7_3 C8_3 H8B_3 109.5 . . ?
H8A_3 C8_3 H8B_3 109.5 . . ?
C7_3 C8_3 H8C_3 109.5 . . ?
H8A_3 C8_3 H8C_3 109.5 . . ?
H8B_3 C8_3 H8C_3 109.5 . . ?
C7_3 C9_3 H9A_3 109.5 . . ?
C7_3 C9_3 H9B_3 109.5 . . ?
H9A_3 C9_3 H9B_3 109.5 . . ?
C7_3 C9_3 H9C_3 109.5 . . ?
H9A_3 C9_3 H9C_3 109.5 . . ?
H9B_3 C9_3 H9C_3 109.5 . . ?
C11_3 C10_3 C12_3 108.6(10) . . ?
C11_3 C10_3 C4_3 107.4(8) . . ?
C12_3 C10_3 C4_3 110.4(8) . . ?
C11_3 C10_3 H10_3 110.1 . . ?
C12_3 C10_3 H10_3 110.1 . . ?
C4_3 C10_3 H10_3 110.1 . . ?
C10_3 C11_3 H11A_3 109.5 . . ?
C10_3 C11_3 H11B_3 109.5 . . ?
H11A_3 C11_3 H11B_3 109.5 . . ?
C10_3 C11_3 H11C_3 109.5 . . ?
H11A_3 C11_3 H11C_3 109.5 . . ?
H11B_3 C11_3 H11C_3 109.5 . . ?
C10_3 C12_3 H12A_3 109.5 . . ?
C10_3 C12_3 H12B_3 109.5 . . ?
H12A_3 C12_3 H12B_3 109.5 . . ?
C10_3 C12_3 H12C_3 109.5 . . ?
H12A_3 C12_3 H12C_3 109.5 . . ?
H12B_3 C12_3 H12C_3 109.5 . . ?
C121_3 C101_3 C4_3 106.1(9) . . ?
C121_3 C101_3 C111_3 106.4(12) . . ?
C4_3 C101_3 C111_3 106.9(9) . . ?
C121_3 C101_3 H101_3 112.3 . . ?
C4_3 C101_3 H101_3 112.3 . . ?
C111_3 C101_3 H101_3 112.3 . . ?
C101_3 C111_3 H11D_3 109.5 . . ?
C101_3 C111_3 H11E_3 109.5 . . ?
H11D_3 C111_3 H11E_3 109.5 . . ?
C101_3 C111_3 H11F_3 109.5 . . ?
H11D_3 C111_3 H11F_3 109.5 . . ?
H11E_3 C111_3 H11F_3 109.5 . . ?
C101_3 C121_3 H12D_3 109.5 . . ?
C101_3 C121_3 H12E_3 109.5 . . ?
H12D_3 C121_3 H12E_3 109.5 . . ?
C101_3 C121_3 H12F_3 109.5 . . ?
H12D_3 C121_3 H12F_3 109.5 . . ?
H12E_3 C121_3 H12F_3 109.5 . . ?
C6_3 C13_3 C15_3 112.8(3) . . ?
C6_3 C13_3 C14_3 110.0(3) . . ?
C15_3 C13_3 C14_3 109.9(3) . . ?
C6_3 C13_3 H13_3 108.0 . . ?
C15_3 C13_3 H13_3 108.0 . . ?
C14_3 C13_3 H13_3 108.0 . . ?
C13_3 C14_3 H14A_3 109.5 . . ?
C13_3 C14_3 H14B_3 109.5 . . ?
H14A_3 C14_3 H14B_3 109.5 . . ?
C13_3 C14_3 H14C_3 109.5 . . ?
H14A_3 C14_3 H14C_3 109.5 . . ?
H14B_3 C14_3 H14C_3 109.5 . . ?
C13_3 C15_3 H15A_3 109.5 . . ?
C13_3 C15_3 H15B_3 109.5 . . ?
H15A_3 C15_3 H15B_3 109.5 . . ?
C13_3 C15_3 H15C_3 109.5 . . ?
H15A_3 C15_3 H15C_3 109.5 . . ?
H15B_3 C15_3 H15C_3 109.5 . . ?
C2_4 C1_4 C6_4 117.6(3) . . ?
C2_4 C1_4 B1_1 122.1(3) . . ?
C6_4 C1_4 B1_1 120.0(3) . . ?
C3_4 C2_4 C1_4 120.8(3) . . ?
C3_4 C2_4 C7_4 118.6(3) . . ?
C1_4 C2_4 C7_4 120.5(2) . . ?
C2_4 C3_4 C4_4 121.9(3) . . ?
C2_4 C3_4 H3_4 119.1 . . ?
C4_4 C3_4 H3_4 119.1 . . ?
C5_4 C4_4 C3_4 117.0(3) . . ?
C5_4 C4_4 C10_4 119.1(3) . . ?
C3_4 C4_4 C10_4 123.9(3) . . ?
C4_4 C5_4 C6_4 123.0(3) . . ?
C4_4 C5_4 H5_4 118.5 . . ?
C6_4 C5_4 H5_4 118.5 . . ?
C5_4 C6_4 C1_4 119.8(3) . . ?
C5_4 C6_4 C13_4 119.3(3) . . ?
C1_4 C6_4 C13_4 120.8(3) . . ?
C2_4 C7_4 C9_4 111.0(2) . . ?
C2_4 C7_4 C8_4 112.0(2) . . ?
C9_4 C7_4 C8_4 110.7(3) . . ?
C2_4 C7_4 H7_4 107.6 . . ?
C9_4 C7_4 H7_4 107.6 . . ?
C8_4 C7_4 H7_4 107.6 . . ?
C7_4 C8_4 H8A_4 109.5 . . ?
C7_4 C8_4 H8B_4 109.5 . . ?
H8A_4 C8_4 H8B_4 109.5 . . ?
C7_4 C8_4 H8C_4 109.5 . . ?
H8A_4 C8_4 H8C_4 109.5 . . ?
H8B_4 C8_4 H8C_4 109.5 . . ?
C7_4 C9_4 H9A_4 109.5 . . ?
C7_4 C9_4 H9B_4 109.5 . . ?
H9A_4 C9_4 H9B_4 109.5 . . ?
C7_4 C9_4 H9C_4 109.5 . . ?
H9A_4 C9_4 H9C_4 109.5 . . ?
H9B_4 C9_4 H9C_4 109.5 . . ?
C4_4 C10_4 C12_4 114.3(3) . . ?
C4_4 C10_4 C11_4 111.6(3) . . ?
C12_4 C10_4 C11_4 110.6(3) . . ?
C4_4 C10_4 H10_4 106.6 . . ?
C12_4 C10_4 H10_4 106.6 . . ?
C11_4 C10_4 H10_4 106.6 . . ?
C10_4 C11_4 H11A_4 109.5 . . ?
C10_4 C11_4 H11B_4 109.5 . . ?
H11A_4 C11_4 H11B_4 109.5 . . ?
C10_4 C11_4 H11C_4 109.5 . . ?
H11A_4 C11_4 H11C_4 109.5 . . ?
H11B_4 C11_4 H11C_4 109.5 . . ?
C10_4 C12_4 H12A_4 109.5 . . ?
C10_4 C12_4 H12B_4 109.5 . . ?
H12A_4 C12_4 H12B_4 109.5 . . ?
C10_4 C12_4 H12C_4 109.5 . . ?
H12A_4 C12_4 H12C_4 109.5 . . ?
H12B_4 C12_4 H12C_4 109.5 . . ?
C14_4 C13_4 C6_4 109.9(2) . . ?
C14_4 C13_4 C15_4 110.9(3) . . ?
C6_4 C13_4 C15_4 113.3(2) . . ?
C14_4 C13_4 H13_4 107.5 . . ?
C6_4 C13_4 H13_4 107.5 . . ?
C15_4 C13_4 H13_4 107.5 . . ?
C13_4 C14_4 H14A_4 109.5 . . ?
C13_4 C14_4 H14B_4 109.5 . . ?
H14A_4 C14_4 H14B_4 109.5 . . ?
C13_4 C14_4 H14C_4 109.5 . . ?
H14A_4 C14_4 H14C_4 109.5 . . ?
H14B_4 C14_4 H14C_4 109.5 . . ?
C13_4 C15_4 H15A_4 109.5 . . ?
C13_4 C15_4 H15B_4 109.5 . . ?
H15A_4 C15_4 H15B_4 109.5 . . ?
C13_4 C15_4 H15C_4 109.5 . . ?
H15A_4 C15_4 H15C_4 109.5 . . ?
H15B_4 C15_4 H15C_4 109.5 . . ?
C2_5 C1_5 C10_5 117.5(3) . . ?
C2_5 C1_5 B1_5 121.1(3) . . ?
C10_5 C1_5 B1_5 121.4(3) . . ?
B2_5 N1_5 B1_5 120.6(3) . . ?
B2_5 N1_5 C11_6 117.0(3) . . ?
B1_5 N1_5 C11_6 122.3(3) . . ?
B2_5 N1_5 C1_6 117.0(3) . . ?
B1_5 N1_5 C1_6 122.3(3) . . ?
N1_5 B1_5 C1_5 118.6(3) . . ?
N1_5 B1_5 C1_7 126.7(3) . . ?
C1_5 B1_5 C1_7 114.7(3) . . ?
C1_5 C2_5 C3_5 122.3(3) . . ?
C1_5 C2_5 H2_5 118.8 . . ?
C3_5 C2_5 H2_5 118.8 . . ?
N1_5 B2_5 C9_5 118.8(3) . . ?
N1_5 B2_5 C1_8 124.1(3) . . ?
C9_5 B2_5 C1_8 117.1(3) . . ?
C4_5 C3_5 C2_5 120.2(3) . . ?
C4_5 C3_5 H3_5 119.9 . . ?
C2_5 C3_5 H3_5 119.9 . . ?
C3_5 C4_5 C5_5 120.6(3) . . ?
C3_5 C4_5 H4_5 119.7 . . ?
C5_5 C4_5 H4_5 119.7 . . ?
C6_5 C5_5 C4_5 122.3(3) . . ?
C6_5 C5_5 C10_5 118.8(3) . . ?
C4_5 C5_5 C10_5 118.9(3) . . ?
C7_5 C6_5 C5_5 121.3(3) . . ?
C7_5 C6_5 H6_5 119.4 . . ?
C5_5 C6_5 H6_5 119.4 . . ?
C6_5 C7_5 C8_5 119.6(3) . . ?
C6_5 C7_5 H7_5 120.2 . . ?
C8_5 C7_5 H7_5 120.2 . . ?
C9_5 C8_5 C7_5 122.6(3) . . ?
C9_5 C8_5 H8_5 118.7 . . ?
C7_5 C8_5 H8_5 118.7 . . ?
C8_5 C9_5 C10_5 117.2(3) . . ?
C8_5 C9_5 B2_5 121.4(3) . . ?
C10_5 C9_5 B2_5 121.4(3) . . ?
C5_5 C10_5 C1_5 120.6(3) . . ?
C5_5 C10_5 C9_5 120.5(3) . . ?
C1_5 C10_5 C9_5 118.9(3) . . ?
C2_6 C1_6 N1_5 114.4(3) . . ?
C2_6 C1_6 C3_6 113.4(4) . . ?
N1_5 C1_6 C3_6 111.7(3) . . ?
C2_6 C1_6 H1_6 105.5 . . ?
N1_5 C1_6 H1_6 105.5 . . ?
C3_6 C1_6 H1_6 105.5 . . ?
C1_6 C2_6 H2A_6 109.5 . . ?
C1_6 C2_6 H2B_6 109.5 . . ?
H2A_6 C2_6 H2B_6 109.5 . . ?
C1_6 C2_6 H2C_6 109.5 . . ?
H2A_6 C2_6 H2C_6 109.5 . . ?
H2B_6 C2_6 H2C_6 109.5 . . ?
C1_6 C3_6 H3A_6 109.5 . . ?
C1_6 C3_6 H3B_6 109.5 . . ?
H3A_6 C3_6 H3B_6 109.5 . . ?
C1_6 C3_6 H3C_6 109.5 . . ?
H3A_6 C3_6 H3C_6 109.5 . . ?
H3B_6 C3_6 H3C_6 109.5 . . ?
C31_6 C11_6 N1_5 133.2(9) . . ?
C31_6 C11_6 C21_6 118.4(11) . . ?
N1_5 C11_6 C21_6 107.4(7) . . ?
C11_6 C21_6 H21A_6 109.5 . . ?
C11_6 C21_6 H21B_6 109.5 . . ?
H21A_6 C21_6 H21B_6 109.5 . . ?
C11_6 C21_6 H21C_6 109.5 . . ?
H21A_6 C21_6 H21C_6 109.5 . . ?
H21B_6 C21_6 H21C_6 109.5 . . ?
C11_6 C31_6 H31A_6 120.0 . . ?
C11_6 C31_6 H31B_6 120.0 . . ?
H31A_6 C31_6 H31B_6 120.0 . . ?
C6_7 C1_7 C2_7 117.5(3) . . ?
C6_7 C1_7 B1_5 121.8(3) . . ?
C2_7 C1_7 B1_5 119.5(3) . . ?
C3_7 C2_7 C1_7 120.3(3) . . ?
C3_7 C2_7 C7_7 117.6(3) . . ?
C1_7 C2_7 C7_7 122.0(3) . . ?
C4_7 C3_7 C2_7 122.0(3) . . ?
C4_7 C3_7 H3_7 119.0 . . ?
C2_7 C3_7 H3_7 119.0 . . ?
C5_7 C4_7 C3_7 117.9(3) . . ?
C5_7 C4_7 C10_7 124.8(4) . . ?
C3_7 C4_7 C10_7 117.0(3) . . ?
C5_7 C4_7 C101_7 110.9(8) . . ?
C3_7 C4_7 C101_7 127.8(8) . . ?
C4_7 C5_7 C6_7 121.7(3) . . ?
C4_7 C5_7 H5_7 119.2 . . ?
C6_7 C5_7 H5_7 119.2 . . ?
C5_7 C6_7 C1_7 120.6(3) . . ?
C5_7 C6_7 C13_7 118.0(3) . . ?
C1_7 C6_7 C13_7 121.3(3) . . ?
C2_7 C7_7 C9_7 113.2(2) . . ?
C2_7 C7_7 C8_7 110.7(2) . . ?
C9_7 C7_7 C8_7 109.8(3) . . ?
C2_7 C7_7 H7_7 107.7 . . ?
C9_7 C7_7 H7_7 107.7 . . ?
C8_7 C7_7 H7_7 107.7 . . ?
C7_7 C8_7 H8A_7 109.5 . . ?
C7_7 C8_7 H8B_7 109.5 . . ?
H8A_7 C8_7 H8B_7 109.5 . . ?
C7_7 C8_7 H8C_7 109.5 . . ?
H8A_7 C8_7 H8C_7 109.5 . . ?
H8B_7 C8_7 H8C_7 109.5 . . ?
C7_7 C9_7 H9A_7 109.5 . . ?
C7_7 C9_7 H9B_7 109.5 . . ?
H9A_7 C9_7 H9B_7 109.5 . . ?
C7_7 C9_7 H9C_7 109.5 . . ?
H9A_7 C9_7 H9C_7 109.5 . . ?
H9B_7 C9_7 H9C_7 109.5 . . ?
C12_7 C10_7 C4_7 114.7(4) . . ?
C12_7 C10_7 C11_7 116.2(5) . . ?
C4_7 C10_7 C11_7 106.0(5) . . ?
C12_7 C10_7 H10_7 106.4 . . ?
C4_7 C10_7 H10_7 106.4 . . ?
C11_7 C10_7 H10_7 106.4 . . ?
C10_7 C11_7 H11A_7 109.5 . . ?
C10_7 C11_7 H11B_7 109.5 . . ?
H11A_7 C11_7 H11B_7 109.5 . . ?
C10_7 C11_7 H11C_7 109.5 . . ?
H11A_7 C11_7 H11C_7 109.5 . . ?
H11B_7 C11_7 H11C_7 109.5 . . ?
C10_7 C12_7 H12A_7 109.5 . . ?
C10_7 C12_7 H12B_7 109.5 . . ?
H12A_7 C12_7 H12B_7 109.5 . . ?
C10_7 C12_7 H12C_7 109.5 . . ?
H12A_7 C12_7 H12C_7 109.5 . . ?
H12B_7 C12_7 H12C_7 109.5 . . ?
C111_7 C101_7 C121_7 96(2) . . ?
C111_7 C101_7 C4_7 129(2) . . ?
C121_7 C101_7 C4_7 96.7(13) . . ?
C111_7 C101_7 H101_7 110.3 . . ?
C121_7 C101_7 H101_7 110.3 . . ?
C4_7 C101_7 H101_7 110.3 . . ?
C101_7 C111_7 C121_7 48.5(17) . . ?
C101_7 C111_7 H11D_7 120.0 . . ?
C121_7 C111_7 H11D_7 71.5 . . ?
C101_7 C111_7 H11E_7 120.0 . . ?
C121_7 C111_7 H11E_7 168.5 . . ?
H11D_7 C111_7 H11E_7 120.0 . . ?
C101_7 C121_7 C111_7 35.5(12) . . ?
C101_7 C121_7 H12D_7 109.5 . . ?
C111_7 C121_7 H12D_7 86.6 . . ?
C101_7 C121_7 H12E_7 109.5 . . ?
C111_7 C121_7 H12E_7 144.5 . . ?
H12D_7 C121_7 H12E_7 109.5 . . ?
C101_7 C121_7 H12F_7 109.5 . . ?
C111_7 C121_7 H12F_7 93.4 . . ?
H12D_7 C121_7 H12F_7 109.5 . . ?
H12E_7 C121_7 H12F_7 109.5 . . ?
C6_7 C13_7 C15_7 110.4(3) . . ?
C6_7 C13_7 C14_7 113.8(3) . . ?
C15_7 C13_7 C14_7 108.9(3) . . ?
C6_7 C13_7 H13_7 107.9 . . ?
C15_7 C13_7 H13_7 107.9 . . ?
C14_7 C13_7 H13_7 107.9 . . ?
C13_7 C14_7 H14A_7 109.5 . . ?
C13_7 C14_7 H14B_7 109.5 . . ?
H14A_7 C14_7 H14B_7 109.5 . . ?
C13_7 C14_7 H14C_7 109.5 . . ?
H14A_7 C14_7 H14C_7 109.5 . . ?
H14B_7 C14_7 H14C_7 109.5 . . ?
C13_7 C15_7 H15A_7 109.5 . . ?
C13_7 C15_7 H15B_7 109.5 . . ?
H15A_7 C15_7 H15B_7 109.5 . . ?
C13_7 C15_7 H15C_7 109.5 . . ?
H15A_7 C15_7 H15C_7 109.5 . . ?
H15B_7 C15_7 H15C_7 109.5 . . ?
C2_8 C1_8 C6_8 117.6(3) . . ?
C2_8 C1_8 B2_5 120.8(3) . . ?
C6_8 C1_8 B2_5 121.4(3) . . ?
C3_8 C2_8 C1_8 120.1(3) . . ?
C3_8 C2_8 C7_8 118.8(3) . . ?
C1_8 C2_8 C7_8 121.1(3) . . ?
C4_8 C3_8 C2_8 122.7(3) . . ?
C4_8 C3_8 H3_8 118.6 . . ?
C2_8 C3_8 H3_8 118.6 . . ?
C5_8 C4_8 C3_8 116.7(3) . . ?
C5_8 C4_8 C10_8 122.8(3) . . ?
C3_8 C4_8 C10_8 120.5(3) . . ?
C4_8 C5_8 C6_8 122.7(3) . . ?
C4_8 C5_8 H5_8 118.7 . . ?
C6_8 C5_8 H5_8 118.7 . . ?
C5_8 C6_8 C1_8 120.3(3) . . ?
C5_8 C6_8 C13_8 119.0(3) . . ?
C1_8 C6_8 C13_8 120.7(3) . . ?
C9_8 C7_8 C2_8 112.1(3) . . ?
C9_8 C7_8 C8_8 110.9(3) . . ?
C2_8 C7_8 C8_8 111.2(3) . . ?
C9_8 C7_8 H7_8 107.5 . . ?
C2_8 C7_8 H7_8 107.5 . . ?
C8_8 C7_8 H7_8 107.5 . . ?
C7_8 C8_8 H8A_8 109.5 . . ?
C7_8 C8_8 H8B_8 109.5 . . ?
H8A_8 C8_8 H8B_8 109.5 . . ?
C7_8 C8_8 H8C_8 109.5 . . ?
H8A_8 C8_8 H8C_8 109.5 . . ?
H8B_8 C8_8 H8C_8 109.5 . . ?
C7_8 C9_8 H9A_8 109.5 . . ?
C7_8 C9_8 H9B_8 109.5 . . ?
H9A_8 C9_8 H9B_8 109.5 . . ?
C7_8 C9_8 H9C_8 109.5 . . ?
H9A_8 C9_8 H9C_8 109.5 . . ?
H9B_8 C9_8 H9C_8 109.5 . . ?
C12_8 C10_8 C11_8 109.8(3) . . ?
C12_8 C10_8 C4_8 113.2(3) . . ?
C11_8 C10_8 C4_8 110.9(3) . . ?
C12_8 C10_8 H10_8 107.6 . . ?
C11_8 C10_8 H10_8 107.6 . . ?
C4_8 C10_8 H10_8 107.6 . . ?
C10_8 C11_8 H11A_8 109.5 . . ?
C10_8 C11_8 H11B_8 109.5 . . ?
H11A_8 C11_8 H11B_8 109.5 . . ?
C10_8 C11_8 H11C_8 109.5 . . ?
H11A_8 C11_8 H11C_8 109.5 . . ?
H11B_8 C11_8 H11C_8 109.5 . . ?
C10_8 C12_8 H12A_8 109.5 . . ?
C10_8 C12_8 H12B_8 109.5 . . ?
H12A_8 C12_8 H12B_8 109.5 . . ?
C10_8 C12_8 H12C_8 109.5 . . ?
H12A_8 C12_8 H12C_8 109.5 . . ?
H12B_8 C12_8 H12C_8 109.5 . . ?
C6_8 C13_8 C14_8 112.4(3) . . ?
C6_8 C13_8 C15_8 109.5(3) . . ?
C14_8 C13_8 C15_8 111.3(3) . . ?
C6_8 C13_8 H13_8 107.9 . . ?
C14_8 C13_8 H13_8 107.9 . . ?
C15_8 C13_8 H13_8 107.9 . . ?
C13_8 C14_8 H14A_8 109.5 . . ?
C13_8 C14_8 H14B_8 109.5 . . ?
H14A_8 C14_8 H14B_8 109.5 . . ?
C13_8 C14_8 H14C_8 109.5 . . ?
H14A_8 C14_8 H14C_8 109.5 . . ?
H14B_8 C14_8 H14C_8 109.5 . . ?
C13_8 C15_8 H15A_8 109.5 . . ?
C13_8 C15_8 H15B_8 109.5 . . ?
H15A_8 C15_8 H15B_8 109.5 . . ?
C13_8 C15_8 H15C_8 109.5 . . ?
H15A_8 C15_8 H15C_8 109.5 . . ?
H15B_8 C15_8 H15C_8 109.5 . . ?

loop_
_geom_bond_atom_site_label_1
_geom_bond_atom_site_label_2
_geom_bond_distance
_geom_bond_site_symmetry_2
_geom_bond_publ_flag
C1_1 C2_1 1.386(4) . ?
C1_1 C10_1 1.425(4) . ?
C1_1 B1_1 1.561(5) . ?
N1_1 B1_1 1.441(4) . ?
N1_1 B2_1 1.449(4) . ?
N1_1 C11_2 1.502(4) . ?
N1_1 C1_2 1.502(4) . ?
B1_1 C1_4 1.598(4) . ?
C2_1 C3_1 1.403(4) . ?
C2_1 H2_1 0.9500 . ?
B2_1 C9_1 1.562(5) . ?
B2_1 C1_3 1.594(4) . ?
C3_1 C4_1 1.361(4) . ?
C3_1 H3_1 0.9500 . ?
C4_1 C5_1 1.415(4) . ?
C4_1 H4_1 0.9500 . ?
C5_1 C6_1 1.406(4) . ?
C5_1 C10_1 1.420(4) . ?
C6_1 C7_1 1.371(4) . ?
C6_1 H6_1 0.9500 . ?
C7_1 C8_1 1.391(4) . ?
C7_1 H7_1 0.9500 . ?
C8_1 C9_1 1.390(4) . ?
C8_1 H8_1 0.9500 . ?
C9_1 C10_1 1.432(4) . ?
C1_2 C3_2 1.439(5) . ?
C1_2 C2_2 1.456(7) . ?
C1_2 H1_2 1.0000 . ?
C2_2 H2A_2 0.9800 . ?
C2_2 H2B_2 0.9800 . ?
C2_2 H2C_2 0.9800 . ?
C3_2 H3A_2 0.9800 . ?
C3_2 H3B_2 0.9800 . ?
C3_2 H3C_2 0.9800 . ?
C11_2 C31_2 1.665(18) . ?
C11_2 C21_2 1.72(3) . ?
C11_2 H11_2 1.0000 . ?
C21_2 H21A_2 0.9800 . ?
C21_2 H21B_2 0.9800 . ?
C21_2 H21C_2 0.9800 . ?
C31_2 H31A_2 0.9800 . ?
C31_2 H31B_2 0.9800 . ?
C31_2 H31C_2 0.9800 . ?
C1_3 C2_3 1.411(4) . ?
C1_3 C6_3 1.414(4) . ?
C2_3 C3_3 1.398(4) . ?
C2_3 C7_3 1.527(4) . ?
C3_3 C4_3 1.388(5) . ?
C3_3 H3_3 0.9500 . ?
C4_3 C5_3 1.373(5) . ?
C4_3 C101_3 1.555(9) . ?
C4_3 C10_3 1.564(8) . ?
C5_3 C6_3 1.389(4) . ?
C5_3 H5_3 0.9500 . ?
C6_3 C13_3 1.520(4) . ?
C7_3 C9_3 1.529(4) . ?
C7_3 C8_3 1.538(4) . ?
C7_3 H7_3 1.0000 . ?
C8_3 H8A_3 0.9800 . ?
C8_3 H8B_3 0.9800 . ?
C8_3 H8C_3 0.9800 . ?
C9_3 H9A_3 0.9800 . ?
C9_3 H9B_3 0.9800 . ?
C9_3 H9C_3 0.9800 . ?
C10_3 C11_3 1.525(17) . ?
C10_3 C12_3 1.533(16) . ?
C10_3 H10_3 1.0000 . ?
C11_3 H11A_3 0.9800 . ?
C11_3 H11B_3 0.9800 . ?
C11_3 H11C_3 0.9800 . ?
C12_3 H12A_3 0.9800 . ?
C12_3 H12B_3 0.9800 . ?
C12_3 H12C_3 0.9800 . ?
C101_3 C121_3 1.51(2) . ?
C101_3 C111_3 1.581(19) . ?
C101_3 H101_3 1.0000 . ?
C111_3 H11D_3 0.9800 . ?
C111_3 H11E_3 0.9800 . ?
C111_3 H11F_3 0.9800 . ?
C121_3 H12D_3 0.9800 . ?
C121_3 H12E_3 0.9800 . ?
C121_3 H12F_3 0.9800 . ?
C13_3 C15_3 1.526(4) . ?
C13_3 C14_3 1.529(4) . ?
C13_3 H13_3 1.0000 . ?
C14_3 H14A_3 0.9800 . ?
C14_3 H14B_3 0.9800 . ?
C14_3 H14C_3 0.9800 . ?
C15_3 H15A_3 0.9800 . ?
C15_3 H15B_3 0.9800 . ?
C15_3 H15C_3 0.9800 . ?
C1_4 C2_4 1.411(4) . ?
C1_4 C6_4 1.415(4) . ?
C2_4 C3_4 1.386(4) . ?
C2_4 C7_4 1.521(4) . ?
C3_4 C4_4 1.398(4) . ?
C3_4 H3_4 0.9500 . ?
C4_4 C5_4 1.385(4) . ?
C4_4 C10_4 1.515(4) . ?
C5_4 C6_4 1.392(4) . ?
C5_4 H5_4 0.9500 . ?
C6_4 C13_4 1.525(4) . ?
C7_4 C9_4 1.530(4) . ?
C7_4 C8_4 1.530(4) . ?
C7_4 H7_4 1.0000 . ?
C8_4 H8A_4 0.9800 . ?
C8_4 H8B_4 0.9800 . ?
C8_4 H8C_4 0.9800 . ?
C9_4 H9A_4 0.9800 . ?
C9_4 H9B_4 0.9800 . ?
C9_4 H9C_4 0.9800 . ?
C10_4 C12_4 1.520(4) . ?
C10_4 C11_4 1.521(4) . ?
C10_4 H10_4 1.0000 . ?
C11_4 H11A_4 0.9800 . ?
C11_4 H11B_4 0.9800 . ?
C11_4 H11C_4 0.9800 . ?
C12_4 H12A_4 0.9800 . ?
C12_4 H12B_4 0.9800 . ?
C12_4 H12C_4 0.9800 . ?
C13_4 C14_4 1.523(4) . ?
C13_4 C15_4 1.531(4) . ?
C13_4 H13_4 1.0000 . ?
C14_4 H14A_4 0.9800 . ?
C14_4 H14B_4 0.9800 . ?
C14_4 H14C_4 0.9800 . ?
C15_4 H15A_4 0.9800 . ?
C15_4 H15B_4 0.9800 . ?
C15_4 H15C_4 0.9800 . ?
C1_5 C2_5 1.385(4) . ?
C1_5 C10_5 1.425(4) . ?
C1_5 B1_5 1.564(4) . ?
N1_5 B2_5 1.445(4) . ?
N1_5 B1_5 1.446(4) . ?
N1_5 C11_6 1.500(4) . ?
N1_5 C1_6 1.500(4) . ?
B1_5 C1_7 1.599(4) . ?
C2_5 C3_5 1.402(4) . ?
C2_5 H2_5 0.9500 . ?
B2_5 C9_5 1.555(5) . ?
B2_5 C1_8 1.600(4) . ?
C3_5 C4_5 1.360(4) . ?
C3_5 H3_5 0.9500 . ?
C4_5 C5_5 1.414(4) . ?
C4_5 H4_5 0.9500 . ?
C5_5 C6_5 1.408(4) . ?
C5_5 C10_5 1.417(4) . ?
C6_5 C7_5 1.359(4) . ?
C6_5 H6_5 0.9500 . ?
C7_5 C8_5 1.405(4) . ?
C7_5 H7_5 0.9500 . ?
C8_5 C9_5 1.385(4) . ?
C8_5 H8_5 0.9500 . ?
C9_5 C10_5 1.433(4) . ?
C1_6 C2_6 1.448(5) . ?
C1_6 C3_6 1.526(5) . ?
C1_6 H1_6 1.0000 . ?
C2_6 H2A_6 0.9800 . ?
C2_6 H2B_6 0.9800 . ?
C2_6 H2C_6 0.9800 . ?
C3_6 H3A_6 0.9800 . ?
C3_6 H3B_6 0.9800 . ?
C3_6 H3C_6 0.9800 . ?
C11_6 C31_6 1.317(12) . ?
C11_6 C21_6 1.600(13) . ?
C21_6 H21A_6 0.9800 . ?
C21_6 H21B_6 0.9800 . ?
C21_6 H21C_6 0.9800 . ?
C31_6 H31A_6 0.9500 . ?
C31_6 H31B_6 0.9500 . ?
C1_7 C6_7 1.410(4) . ?
C1_7 C2_7 1.415(4) . ?
C2_7 C3_7 1.396(4) . ?
C2_7 C7_7 1.524(4) . ?
C3_7 C4_7 1.387(4) . ?
C3_7 H3_7 0.9500 . ?
C4_7 C5_7 1.385(4) . ?
C4_7 C10_7 1.532(6) . ?
C4_7 C101_7 1.589(18) . ?
C5_7 C6_7 1.401(4) . ?
C5_7 H5_7 0.9500 . ?
C6_7 C13_7 1.522(4) . ?
C7_7 C9_7 1.528(4) . ?
C7_7 C8_7 1.537(4) . ?
C7_7 H7_7 1.0000 . ?
C8_7 H8A_7 0.9800 . ?
C8_7 H8B_7 0.9800 . ?
C8_7 H8C_7 0.9800 . ?
C9_7 H9A_7 0.9800 . ?
C9_7 H9B_7 0.9800 . ?
C9_7 H9C_7 0.9800 . ?
C10_7 C12_7 1.507(8) . ?
C10_7 C11_7 1.608(10) . ?
C10_7 H10_7 1.0000 . ?
C11_7 H11A_7 0.9800 . ?
C11_7 H11B_7 0.9800 . ?
C11_7 H11C_7 0.9800 . ?
C12_7 H12A_7 0.9800 . ?
C12_7 H12B_7 0.9800 . ?
C12_7 H12C_7 0.9800 . ?
C101_7 C111_7 1.18(4) . ?
C101_7 C121_7 1.53(3) . ?
C101_7 H101_7 1.0000 . ?
C111_7 C121_7 2.03(3) . ?
C111_7 H11D_7 0.9500 . ?
C111_7 H11E_7 0.9500 . ?
C121_7 H12D_7 0.9800 . ?
C121_7 H12E_7 0.9800 . ?
C121_7 H12F_7 0.9800 . ?
C13_7 C15_7 1.533(4) . ?
C13_7 C14_7 1.537(4) . ?
C13_7 H13_7 1.0000 . ?
C14_7 H14A_7 0.9800 . ?
C14_7 H14B_7 0.9800 . ?
C14_7 H14C_7 0.9800 . ?
C15_7 H15A_7 0.9800 . ?
C15_7 H15B_7 0.9800 . ?
C15_7 H15C_7 0.9800 . ?
C1_8 C2_8 1.402(4) . ?
C1_8 C6_8 1.419(4) . ?
C2_8 C3_8 1.393(4) . ?
C2_8 C7_8 1.522(4) . ?
C3_8 C4_8 1.392(4) . ?
C3_8 H3_8 0.9500 . ?
C4_8 C5_8 1.384(4) . ?
C4_8 C10_8 1.521(4) . ?
C5_8 C6_8 1.385(4) . ?
C5_8 H5_8 0.9500 . ?
C6_8 C13_8 1.523(4) . ?
C7_8 C9_8 1.521(4) . ?
C7_8 C8_8 1.530(4) . ?
C7_8 H7_8 1.0000 . ?
C8_8 H8A_8 0.9800 . ?
C8_8 H8B_8 0.9800 . ?
C8_8 H8C_8 0.9800 . ?
C9_8 H9A_8 0.9800 . ?
C9_8 H9B_8 0.9800 . ?
C9_8 H9C_8 0.9800 . ?
C10_8 C12_8 1.515(5) . ?
C10_8 C11_8 1.516(4) . ?
C10_8 H10_8 1.0000 . ?
C11_8 H11A_8 0.9800 . ?
C11_8 H11B_8 0.9800 . ?
C11_8 H11C_8 0.9800 . ?
C12_8 H12A_8 0.9800 . ?
C12_8 H12B_8 0.9800 . ?
C12_8 H12C_8 0.9800 . ?
C13_8 C14_8 1.524(5) . ?
C13_8 C15_8 1.532(5) . ?
C13_8 H13_8 1.0000 . ?
C14_8 H14A_8 0.9800 . ?
C14_8 H14B_8 0.9800 . ?
C14_8 H14C_8 0.9800 . ?
C15_8 H15A_8 0.9800 . ?
C15_8 H15B_8 0.9800 . ?
C15_8 H15C_8 0.9800 . ?
